data_7125282
loop_
_publ_author_name
'Zhou, Yuefeng'
'Ma, Jun'
'Chen, Kai'
'Jiang, Huanfeng'
'Zhu, Shifa'

_publ_section_title
;
 Selectivity-switchable oxidation of tetraarylethylenes to fused
 polycyclic compounds.
;
_journal_issue 91
_journal_name_full 'Chemical communications (Cambridge, England)'
_journal_page_first 13345
_journal_page_last 13348
_journal_paper_doi 10.1039/c6cc08155j
_journal_volume 52
_journal_year 2016
_chemical_formula_moiety 'C28 H24 O4'
_chemical_formula_sum 'C28 H24 O4'
_chemical_formula_weight 424.50
_space_group_crystal_system triclinic
_space_group_IT_number 2
_space_group_name_Hall '-P 1'
_space_group_name_H-M_alt 'P -1'
_symmetry_Int_Tables_number 2
_audit_creation_date 2014-03-25
_audit_creation_method
;
Olex2 1.2
(compiled 2014.02.28 svn.r2899 for OlexSys, GUI svn.r4781)
;
_audit_update_record
;
2016-10-10 deposited with the CCDC.
2016-10-20 downloaded from the CCDC.
;
_cell_angle_alpha 88.55(3)
_cell_angle_beta 78.74(3)
_cell_angle_gamma 87.54(3)
_cell_formula_units_Z 1
_cell_length_a 5.6126(11)
_cell_length_b 8.3452(17)
_cell_length_c 12.339(3)
_cell_measurement_reflns_used 10092
_cell_measurement_temperature 296(2)
_cell_measurement_theta_max 54.82
_cell_measurement_theta_min 6.42
_cell_volume 566.2(2)
_computing_molecular_graphics 'Olex2 (Dolomanov et al., 2009)'
_computing_publication_material 'Olex2 (Dolomanov et al., 2009)'
_computing_structure_refinement 'olex2.refine (Bourhis et al., 2013)'
_diffrn_ambient_temperature 296(2)
_diffrn_measured_fraction_theta_full 0.9769
_diffrn_measured_fraction_theta_max 0.9769
_diffrn_measurement_device_type 'Bruker P4'
_diffrn_measurement_method '\w scans'
_diffrn_radiation_monochromator graphite
_diffrn_radiation_type 'Mo K\a'
_diffrn_radiation_wavelength 0.71073
_diffrn_reflns_av_R_equivalents 0.0167
_diffrn_reflns_av_unetI/netI 0.0215
_diffrn_reflns_limit_h_max 7
_diffrn_reflns_limit_h_min -7
_diffrn_reflns_limit_k_max 10
_diffrn_reflns_limit_k_min -10
_diffrn_reflns_limit_l_max 15
_diffrn_reflns_limit_l_min -15
_diffrn_reflns_number 5390
_diffrn_reflns_theta_full 27.4772
_diffrn_reflns_theta_max 27.48
_diffrn_reflns_theta_min 3.37
_exptl_absorpt_coefficient_mu 0.082
_exptl_absorpt_correction_type none
_exptl_crystal_density_diffrn 1.2449
_exptl_crystal_description block
_exptl_crystal_F_000 224.1088
_refine_diff_density_max 0.2009
_refine_diff_density_min -0.2488
_refine_diff_density_rms 0.0569
_refine_ls_d_res_high 0.7702
_refine_ls_d_res_low 6.0498
_refine_ls_goodness_of_fit_ref 1.0654
_refine_ls_hydrogen_treatment mixed
_refine_ls_matrix_type full
_refine_ls_number_constraints 20
_refine_ls_number_parameters 146
_refine_ls_number_reflns 2537
_refine_ls_number_restraints 0
_refine_ls_restrained_S_all 1.0654
_refine_ls_R_factor_all 0.0540
_refine_ls_R_factor_gt 0.0450
_refine_ls_shift/su_max 0.0007
_refine_ls_shift/su_mean 0.0000
_refine_ls_structure_factor_coef Fsqd
_refine_ls_weighting_details 'w=1/[\s^2^(Fo^2^)+(0.0547P)^2^+0.2220P] where P=(Fo^2^+2Fc^2^)/3'
_refine_ls_weighting_scheme calc
_refine_ls_wR_factor_gt 0.1259
_refine_ls_wR_factor_ref 0.1323
_reflns_Friedel_coverage 0.0
_reflns_limit_h_max 7
_reflns_limit_h_min -7
_reflns_limit_k_max 10
_reflns_limit_k_min -10
_reflns_limit_l_max 15
_reflns_limit_l_min 0
_reflns_number_gt 2009
_reflns_number_total 2537
_reflns_threshold_expression I>=2u(I)
_cod_data_source_file c6cc08155j2.cif
_cod_data_source_block maju
_cod_database_code 7125282
_olex2_refinement_description
;
1. Fixed Uiso
 At 1.2 times of:
  All C(H) groups
 At 1.5 times of:
  All C(H,H,H) groups
2.a Aromatic/amide H refined with riding coordinates:
 C4(H4), C7(H7), C10(H10), C12(H12), C14(H14), C15(H15)
2.b Idealised Me refined as rotating group:
 C9(H9a,H9b,H9c), C16(H16a,H16b,H16c)
;

loop_
_space_group_symop_id
_space_group_symop_operation_xyz
1 x,y,z
2 -x,-y,-z

loop_
_atom_site_label
_atom_site_type_symbol
_atom_site_fract_x
_atom_site_fract_y
_atom_site_fract_z
_atom_site_U_iso_or_equiv
_atom_site_adp_type
_atom_site_occupancy
_atom_site_refinement_flags_posn
O1 O 0.88415(19) 0.24780(12) 0.44272(8) 0.0361(3) Uani 1.000000 .
O2 O 1.1938(3) 0.3859(2) 0.11409(12) 0.0781(5) Uani 1.000000 .
C2 C 0.5418(3) 0.14021(17) 0.61697(12) 0.0320(3) Uani 1.000000 .
C3 C 0.5623(2) 0.06616(16) 0.50627(11) 0.0313(3) Uani 1.000000 .
C4 C 0.3427(3) 0.23949(19) 0.65894(13) 0.0400(4) Uani 1.000000 .
H4 H 0.2280(3) 0.26656(19) 0.61576(13) 0.0480(4) Uiso 1.000000 R
C5 C 0.7169(3) 0.14670(17) 0.41326(12) 0.0322(3) Uani 1.000000 .
C6 C 1.0114(3) 0.31427(18) 0.34804(13) 0.0368(3) Uani 1.000000 .
C7 C 0.7387(3) 0.15316(18) 0.30242(12) 0.0376(3) Uani 1.000000 .
H7 H 0.6477(3) 0.09796(18) 0.26123(12) 0.0451(4) Uiso 1.000000 R
C8 C 0.9281(3) 0.26085(18) 0.25991(13) 0.0377(3) Uani 1.000000 .
C9 C 1.2019(3) 0.4267(2) 0.36152(16) 0.0488(4) Uani 1.000000 .
H9a H 1.3060(16) 0.4454(13) 0.2912(3) 0.0731(7) Uiso 1.000000 GR
H9b H 1.1261(3) 0.5264(6) 0.3897(11) 0.0731(7) Uiso 1.000000 GR
H9c H 1.2964(16) 0.3807(8) 0.4123(9) 0.0731(7) Uiso 1.000000 GR
C10 C 0.7144(3) 0.1045(2) 0.68132(14) 0.0418(4) Uani 1.000000 .
H10 H 0.8515(3) 0.0407(2) 0.65330(14) 0.0502(4) Uiso 1.000000 R
C12 C 0.3133(3) 0.2989(2) 0.76515(15) 0.0497(4) Uani 1.000000 .
H12 H 0.1789(3) 0.3652(2) 0.79284(15) 0.0596(5) Uiso 1.000000 R
C13 C 1.0160(3) 0.3067(2) 0.14307(14) 0.0494(4) Uani 1.000000 .
C14 C 0.4827(4) 0.2600(2) 0.82935(15) 0.0548(5) Uani 1.000000 .
H14 H 0.4619(4) 0.2985(2) 0.90079(15) 0.0658(6) Uiso 1.000000 R
C15 C 0.6834(4) 0.1637(2) 0.78728(15) 0.0526(5) Uani 1.000000 .
H15 H 0.7988(4) 0.1381(2) 0.83037(15) 0.0631(5) Uiso 1.000000 R
C16 C 0.8720(5) 0.2556(4) 0.06131(18) 0.0875(9) Uani 1.000000 .
H16a H 0.922(3) 0.313(2) -0.0073(6) 0.1312(13) Uiso 1.000000 GR
H16b H 0.899(3) 0.1425(6) 0.0495(14) 0.1312(13) Uiso 1.000000 GR
H16c H 0.7023(7) 0.279(2) 0.0891(8) 0.1312(13) Uiso 1.000000 GR

loop_
_atom_site_aniso_label
_atom_site_aniso_U_11
_atom_site_aniso_U_22
_atom_site_aniso_U_33
_atom_site_aniso_U_12
_atom_site_aniso_U_13
_atom_site_aniso_U_23
O1 0.0382(6) 0.0381(5) 0.0307(5) -0.0106(4) -0.0016(4) 0.0000(4)
O2 0.0845(11) 0.0977(12) 0.0472(8) -0.0464(9) 0.0065(7) 0.0118(8)
C2 0.0342(7) 0.0327(7) 0.0277(7) -0.0086(5) -0.0011(5) 0.0006(5)
C3 0.0301(7) 0.0349(7) 0.0275(7) -0.0032(5) -0.0020(5) 0.0013(5)
C4 0.0409(8) 0.0414(8) 0.0358(8) -0.0015(6) -0.0029(6) -0.0001(6)
C5 0.0313(7) 0.0329(7) 0.0314(7) -0.0056(5) -0.0026(6) -0.0002(5)
C6 0.0369(8) 0.0343(7) 0.0360(8) -0.0059(6) 0.0014(6) 0.0034(6)
C7 0.0407(8) 0.0410(8) 0.0307(7) -0.0091(6) -0.0047(6) 0.0012(6)
C8 0.0412(8) 0.0366(7) 0.0328(8) -0.0057(6) -0.0006(6) 0.0026(6)
C9 0.0476(9) 0.0484(9) 0.0491(10) -0.0177(7) -0.0037(8) 0.0022(7)
C10 0.0368(8) 0.0501(9) 0.0390(8) -0.0042(7) -0.0078(6) -0.0016(7)
C12 0.0532(10) 0.0476(9) 0.0429(9) -0.0027(8) 0.0052(8) -0.0110(7)
C13 0.0571(10) 0.0523(10) 0.0349(9) -0.0130(8) 0.0024(7) 0.0041(7)
C14 0.0657(12) 0.0656(12) 0.0322(9) -0.0204(9) -0.0016(8) -0.0115(8)
C15 0.0526(10) 0.0713(12) 0.0382(9) -0.0153(9) -0.0165(8) -0.0013(8)
C16 0.104(2) 0.124(2) 0.0367(11) -0.0497(17) -0.0134(12) 0.0142(12)

loop_
_atom_type_symbol
_atom_type_scat_dispersion_real
_atom_type_scat_dispersion_imag
_atom_type_scat_Cromer_Mann_a1
_atom_type_scat_Cromer_Mann_a2
_atom_type_scat_Cromer_Mann_a3
_atom_type_scat_Cromer_Mann_a4
_atom_type_scat_Cromer_Mann_b1
_atom_type_scat_Cromer_Mann_b2
_atom_type_scat_Cromer_Mann_b3
_atom_type_scat_Cromer_Mann_b4
_atom_type_scat_Cromer_Mann_c
_atom_type_scat_source
_atom_type_scat_dispersion_source
H 0.00000 0.00000 0.49300 0.32291 0.14019 0.04081 10.51091 26.12573 3.14236 57.79977 0.00304 'Custom 4-Gaussian' custom
C 0.00330 0.00160 2.31000 1.02000 1.58860 0.86500 20.84392 10.20751 0.56870 51.65125 0.2156 'Custom 4-Gaussian' custom
O 0.01060 0.00600 3.04850 2.28680 1.54630 0.86700 13.27711 5.70111 0.32390 32.90894 0.2508 'Custom 4-Gaussian' custom

loop_
_geom_angle_atom_site_label_1
_geom_angle_atom_site_label_2
_geom_angle_atom_site_label_3
_geom_angle
_geom_angle_site_symmetry_1
C6 O1 C5 107.74(11) .
C4 C2 C3 120.18(13) .
C10 C2 C3 120.72(13) .
C10 C2 C4 119.03(14) .
C3 C3 C2 121.08(16) 2_656
C5 C3 C2 116.30(12) .
H4 C4 C2 119.78(9) .
C12 C4 C2 120.44(16) .
C12 C4 H4 119.78(11) .
C3 C5 O1 114.79(12) .
C7 C5 O1 108.63(12) .
C7 C5 C3 136.55(14) .
C8 C6 O1 109.49(13) .
C9 C6 O1 116.28(14) .
C9 C6 C8 134.23(15) .
H7 C7 C5 126.34(9) .
C8 C7 C5 107.31(14) .
C8 C7 H7 126.34(9) .
C7 C8 C6 106.82(13) .
C13 C8 C6 126.18(15) .
C13 C8 C7 127.00(15) .
H9a C9 C6 109.5 .
H9b C9 C6 109.5 .
H9b C9 H9a 109.5 .
H9c C9 C6 109.5 .
H9c C9 H9a 109.5 .
H9c C9 H9b 109.5 .
H10 C10 C2 119.91(9) .
C15 C10 C2 120.17(16) .
C15 C10 H10 119.91(11) .
H12 C12 C4 119.93(11) .
C14 C12 C4 120.14(16) .
C14 C12 H12 119.93(10) .
C8 C13 O2 122.03(17) .
C16 C13 O2 120.71(17) .
C16 C13 C8 117.23(16) .
H14 C14 C12 120.17(10) .
C15 C14 C12 119.66(16) .
C15 C14 H14 120.17(11) .
C14 C15 C10 120.53(17) .
H15 C15 C10 119.74(11) .
H15 C15 C14 119.74(11) .
H16a C16 C13 109.5 .
H16b C16 C13 109.5 .
H16b C16 H16a 109.5 .
H16c C16 C13 109.5 .
H16c C16 H16a 109.5 .
H16c C16 H16b 109.5 .

loop_
_geom_bond_atom_site_label_1
_geom_bond_atom_site_label_2
_geom_bond_distance
_geom_bond_site_symmetry_2
O1 C5 1.3938(17) .
O1 C6 1.3632(18) .
O2 C13 1.211(2) .
C2 C3 1.495(2) .
C2 C4 1.385(2) .
C2 C10 1.386(2) .
C3 C3 1.360(3) 2_656
C3 C5 1.464(2) .
C4 H4 0.9300 .
C4 C12 1.390(2) .
C5 C7 1.349(2) .
C6 C8 1.357(2) .
C6 C9 1.488(2) .
C7 H7 0.9300 .
C7 C8 1.433(2) .
C8 C13 1.476(2) .
C9 H9a 0.9600 .
C9 H9b 0.9600 .
C9 H9c 0.9600 .
C10 H10 0.9300 .
C10 C15 1.386(2) .
C12 H12 0.9300 .
C12 C14 1.375(3) .
C13 C16 1.491(3) .
C14 H14 0.9300 .
C14 C15 1.378(3) .
C15 H15 0.9300 .
C16 H16a 0.9600 .
C16 H16b 0.9600 .
C16 H16c 0.9600 .
